data_1526076
loop_
_publ_author_name
'Mueller-Bunz, H.'
'Schleid, T.'

_publ_section_title
;
 Ueber den H- und A-Typ von La2 (Si2 O7)
;
_journal_name_full 'Zeitschrift fuer Anorganische und Allgemeine Chemie'
_journal_page_first 2549
_journal_page_last 2556
_journal_volume 626
_journal_year 2000
_chemical_formula_sum 'La2 O7 Si2'
_chemical_name_systematic 'La2 (Si2 O7)'
_space_group_IT_number 2
_symmetry_space_group_name_Hall '-P 1'
_symmetry_space_group_name_H-M 'P -1'
_cell_angle_alpha 82.529
_cell_angle_beta 88.027
_cell_angle_gamma 88.959
_cell_formula_units_Z 4
_cell_length_a 6.8113
_cell_length_b 6.8664
_cell_length_c 12.5023
_cell_volume 579.359
_citation_journal_id_ASTM ZAACAB
_cod_data_source_file Mueller-Bunz_ZAACAB_2000_787.cif
_cod_data_source_block La2O7Si2
_cod_original_cell_volume 579.3586
_cod_database_code 1526076

loop_
_symmetry_equiv_pos_as_xyz
x,y,z
-x,-y,-z

loop_
_atom_site_label
_atom_site_type_symbol
_atom_site_fract_x
_atom_site_fract_y
_atom_site_fract_z
_atom_site_occupancy
_atom_site_U_iso_or_equiv
La3 La+3 0.67702 0.23574 0.13893 1 0.0
La1 La+3 0.23499 0.22244 0.34966 1 0.0
O7 O-2 0.9962 0.1731 0.0469 1 0.0
O10 O-2 0.3093 0.5069 0.4474 1 0.0
O4 O-2 0.2986 0.4066 0.9813 1 0.0
O1 O-2 0.3819 0.8149 0.0455 1 0.0
O13 O-2 0.5976 0.2486 0.3472 1 0.0
O6 O-2 0.3075 0.169 0.1636 1 0.0
O5 O-2 0.0596 0.477 0.1516 1 0.0
Si2 Si+4 0.162 0.3139 0.0873 1 0.0
La2 La+3 0.36816 0.36682 0.63925 1 0.0
Si3 Si+4 0.1643 0.696 0.4122 1 0.0
Si4 Si+4 0.7718 0.1029 0.3934 1 0.0
O2 O-2 0.4939 0.4643 0.8033 1 0.0
La4 La+3 0.08224 0.83472 0.15629 1 0.0
O3 O-2 0.2941 0.1433 0.8364 1 0.0
O9 O-2 0.297 0.8538 0.3356 1 0.0
O12 O-2 0.3026 0.099 0.5418 1 0.0
O11 O-2 0.9074 0.218 0.4747 1 0.0
O14 O-2 0.9213 0.0836 0.2915 1 0.0
Si1 Si+4 0.4311 0.2862 0.8957 1 0.0
O8 O-2 0.015 0.3682 0.6537 1 0.0
